data_8106639
loop_
_publ_author_name
'Wang, Yujuan'
'Tao, Li'
'Cui, Suzhen'
'Liang, Zhu'
'Shi, Maojian'
'Zhou, Jinhui'

_publ_section_title
;
 Crystal structure of
 2-(4-(2-(4-benzylpiperazin-1-yl)ethyl)benzyl)isoindoline-1,3-dione,
 C28H29N3O2
;
_journal_issue 4
_journal_name_full 'Zeitschrift f\"ur Kristallographie - New Crystal Structures'
_journal_page_first 675
_journal_page_last 676
_journal_paper_doi 10.1515/ncrs-2016-0405
_journal_volume 232
_journal_year 2017
_chemical_formula_moiety 'C28 H29 N3 O2'
_chemical_formula_sum 'C28 H29 N3 O2'
_chemical_formula_weight 439.54
_space_group_crystal_system triclinic
_space_group_IT_number 2
_space_group_name_Hall '-P 1'
_space_group_name_H-M_alt 'P -1'
_atom_sites_solution_hydrogens geom
_cell_angle_alpha 78.536(7)
_cell_angle_beta 83.758(8)
_cell_angle_gamma 76.550(8)
_cell_formula_units_Z 2
_cell_length_a 6.7598(9)
_cell_length_b 10.1294(13)
_cell_length_c 18.386(3)
_cell_measurement_reflns_used 2054
_cell_measurement_temperature 293
_cell_measurement_theta_max 20.712
_cell_measurement_theta_min 2.058
_cell_volume 1197.4(3)
_computing_cell_refinement 'SAINT (Bruker, 2012)'
_computing_data_collection 'SAINT (Bruker, 2012)'
_computing_data_reduction 'SAINT (Bruker, 2012)'
_computing_molecular_graphics 'Olex2 (Dolomanov et al., 2009)'
_computing_publication_material 'Olex2 (Dolomanov et al., 2009)'
_computing_structure_refinement 'ShelXL (Sheldrick, 2015)'
_computing_structure_solution 'ShelXT (Sheldrick, 2015)'
_diffrn_ambient_temperature 293
_diffrn_measured_fraction_theta_full 0.983
_diffrn_measured_fraction_theta_max 0.981
_diffrn_measurement_device_type 'Bruker P4'
_diffrn_measurement_method '\w scans'
_diffrn_radiation_monochromator graphite
_diffrn_radiation_type CuK\a
_diffrn_radiation_wavelength 1.54178
_diffrn_reflns_av_R_equivalents 0.0611
_diffrn_reflns_av_unetI/netI 0.0561
_diffrn_reflns_Laue_measured_fraction_full 0.983
_diffrn_reflns_Laue_measured_fraction_max 0.981
_diffrn_reflns_limit_h_max 7
_diffrn_reflns_limit_h_min -8
_diffrn_reflns_limit_k_max 11
_diffrn_reflns_limit_k_min -12
_diffrn_reflns_limit_l_max 21
_diffrn_reflns_limit_l_min -22
_diffrn_reflns_number 13600
_diffrn_reflns_point_group_measured_fraction_full 0.983
_diffrn_reflns_point_group_measured_fraction_max 0.981
_diffrn_reflns_theta_full 67.679
_diffrn_reflns_theta_max 68.211
_diffrn_reflns_theta_min 4.562
_exptl_absorpt_coefficient_mu 0.612
_exptl_absorpt_correction_type none
_exptl_crystal_colour colourless
_exptl_crystal_colour_primary colourless
_exptl_crystal_density_diffrn 1.219
_exptl_crystal_description block
_exptl_crystal_F_000 468
_exptl_crystal_size_max 0.3
_exptl_crystal_size_mid 0.2
_exptl_crystal_size_min 0.2
_refine_diff_density_max 0.179
_refine_diff_density_min -0.179
_refine_diff_density_rms 0.034
_refine_ls_extinction_coef 0.0021(6)
_refine_ls_extinction_expression Fc^*^=kFc[1+0.001xFc^2^\l^3^/sin(2\q)]^-1/4^
_refine_ls_extinction_method 'SHELXL-2014/7 (Sheldrick 2014'
_refine_ls_goodness_of_fit_ref 1.082
_refine_ls_hydrogen_treatment constr
_refine_ls_matrix_type full
_refine_ls_number_parameters 299
_refine_ls_number_reflns 4280
_refine_ls_number_restraints 0
_refine_ls_restrained_S_all 1.082
_refine_ls_R_factor_all 0.0743
_refine_ls_R_factor_gt 0.0492
_refine_ls_shift/su_max 0.000
_refine_ls_shift/su_mean 0.000
_refine_ls_structure_factor_coef Fsqd
_refine_ls_weighting_details 'w=1/[\s^2^(Fo^2^)+(0.0658P)^2^] where P=(Fo^2^+2Fc^2^)/3'
_refine_ls_weighting_scheme calc
_refine_ls_wR_factor_gt 0.1256
_refine_ls_wR_factor_ref 0.1473
_reflns_Friedel_coverage 0.000
_reflns_Friedel_fraction_full .
_reflns_Friedel_fraction_max .
_reflns_number_gt 2724
_reflns_number_total 4280
_reflns_threshold_expression 'I > 2\s(I)'
_cod_data_source_file suppl_ncrs-2016-0405_suppl.cif
_cod_data_source_block 1
_cod_database_code 8106639
_shelx_space_group_comment
;
The symmetry employed for this shelxl refinement is uniquely defined
by the following loop, which should always be used as a source of
symmetry information in preference to the above space-group names.
They are only intended as comments.
;
_shelx_estimated_absorpt_t_max 0.887
_shelx_estimated_absorpt_t_min 0.838
_olex2_refinement_description
;
1. Fixed Uiso
 At 1.2 times of:
  All C(H) groups, All C(H,H) groups
2.a Secondary CH2 refined with riding coordinates:
 C7(H7A,H7B), C8(H8A,H8B), C9(H9A,H9B), C10(H10A,H10B), C11(H11A,H11B),
 C12(H12A,H12B), C13(H13A,H13B), C20(H20A,H20B)
2.b Aromatic/amide H refined with riding coordinates:
 C1(H1), C2(H2), C3(H3), C4(H4), C5(H5), C15(H15), C16(H16), C18(H18),
 C19(H19), C24(H24), C25(H25), C26(H26), C27(H27)
;
_shelx_shelxl_version_number 2014/7

loop_
_space_group_symop_operation_xyz
'x, y, z'
'-x, -y, -z'

loop_
_atom_site_label
_atom_site_type_symbol
_atom_site_fract_x
_atom_site_fract_y
_atom_site_fract_z
_atom_site_U_iso_or_equiv
_atom_site_adp_type
_atom_site_occupancy
_atom_site_site_symmetry_order
_atom_site_calc_flag
_atom_site_refinement_flags_posn
_atom_site_refinement_flags_adp
_atom_site_refinement_flags_occupancy
_atom_site_disorder_assembly
_atom_site_disorder_group
O1 O 0.8660(2) 0.65881(13) 0.53863(8) 0.0713(4) Uani 1 1 d . . . . .
O2 O 0.8327(2) 0.97962(14) 0.32486(7) 0.0689(4) Uani 1 1 d . . . . .
N1 N 0.1450(3) 0.10231(16) 0.13796(9) 0.0598(5) Uani 1 1 d . . . . .
N2 N 0.2960(2) 0.25639(16) 0.22743(8) 0.0574(4) Uani 1 1 d . . . . .
N3 N 0.8640(2) 0.79341(15) 0.42150(8) 0.0512(4) Uani 1 1 d . . . . .
C1 C 0.0248(5) -0.2082(3) 0.08416(13) 0.0992(9) Uani 1 1 d . . . . .
H1 H -0.1063 -0.2047 0.1063 0.119 Uiso 1 1 calc R . . . .
C2 C 0.1187(8) -0.3172(3) 0.04869(18) 0.1390(16) Uani 1 1 d . . . . .
H2 H 0.0498 -0.3859 0.0470 0.167 Uiso 1 1 calc R . . . .
C3 C 0.3127(8) -0.3247(3) 0.0160(2) 0.1496(19) Uani 1 1 d . . . . .
H3 H 0.3754 -0.3987 -0.0073 0.179 Uiso 1 1 calc R . . . .
C4 C 0.4138(5) -0.2224(3) 0.01788(15) 0.1215(12) Uani 1 1 d . . . . .
H4 H 0.5450 -0.2267 -0.0043 0.146 Uiso 1 1 calc R . . . .
C5 C 0.3186(4) -0.1118(3) 0.05332(13) 0.0852(7) Uani 1 1 d . . . . .
H5 H 0.3872 -0.0425 0.0542 0.102 Uiso 1 1 calc R . . . .
C6 C 0.1244(4) -0.1039(2) 0.08702(11) 0.0683(6) Uani 1 1 d . . . . .
C7 C 0.0148(3) 0.0144(2) 0.12364(11) 0.0703(6) Uani 1 1 d . . . . .
H7A H -0.0914 0.0707 0.0924 0.084 Uiso 1 1 calc R . . . .
H7B H -0.0508 -0.0219 0.1705 0.084 Uiso 1 1 calc R . . . .
C8 C 0.2778(3) 0.0350(2) 0.19798(11) 0.0640(6) Uani 1 1 d . . . . .
H8A H 0.3601 -0.0513 0.1865 0.077 Uiso 1 1 calc R . . . .
H8B H 0.1959 0.0145 0.2438 0.077 Uiso 1 1 calc R . . . .
C9 C 0.0214(3) 0.2297(2) 0.15857(12) 0.0686(6) Uani 1 1 d . . . . .
H9A H -0.0612 0.2080 0.2040 0.082 Uiso 1 1 calc R . . . .
H9B H -0.0696 0.2768 0.1197 0.082 Uiso 1 1 calc R . . . .
C10 C 0.1552(3) 0.3232(2) 0.17003(11) 0.0677(6) Uani 1 1 d . . . . .
H10A H 0.2318 0.3490 0.1237 0.081 Uiso 1 1 calc R . . . .
H10B H 0.0703 0.4068 0.1840 0.081 Uiso 1 1 calc R . . . .
C11 C 0.4142(3) 0.12719(19) 0.20814(11) 0.0610(5) Uani 1 1 d . . . . .
H11A H 0.5047 0.0802 0.2472 0.073 Uiso 1 1 calc R . . . .
H11B H 0.4974 0.1463 0.1625 0.073 Uiso 1 1 calc R . . . .
C12 C 0.4298(3) 0.3438(2) 0.23836(11) 0.0661(6) Uani 1 1 d . . . . .
H12A H 0.5044 0.3692 0.1915 0.079 Uiso 1 1 calc R . . . .
H12B H 0.5284 0.2909 0.2736 0.079 Uiso 1 1 calc R . . . .
C13 C 0.3190(3) 0.4747(2) 0.26657(12) 0.0692(6) Uani 1 1 d . . . . .
H13A H 0.2488 0.5400 0.2265 0.083 Uiso 1 1 calc R . . . .
H13B H 0.2182 0.4530 0.3062 0.083 Uiso 1 1 calc R . . . .
C14 C 0.4701(3) 0.53845(19) 0.29533(11) 0.0587(5) Uani 1 1 d . . . . .
C15 C 0.5202(3) 0.49898(19) 0.36845(11) 0.0608(5) Uani 1 1 d . . . . .
H15 H 0.4510 0.4394 0.4009 0.073 Uiso 1 1 calc R . . . .
C16 C 0.6702(3) 0.54561(18) 0.39467(10) 0.0573(5) Uani 1 1 d . . . . .
H16 H 0.7026 0.5154 0.4440 0.069 Uiso 1 1 calc R . . . .
C17 C 0.7726(3) 0.63633(19) 0.34878(11) 0.0543(5) Uani 1 1 d . . . . .
C18 C 0.7201(4) 0.6791(2) 0.27633(12) 0.0747(7) Uani 1 1 d . . . . .
H18 H 0.7858 0.7414 0.2445 0.090 Uiso 1 1 calc R . . . .
C19 C 0.5707(4) 0.6309(2) 0.24977(12) 0.0787(7) Uani 1 1 d . . . . .
H19 H 0.5381 0.6615 0.2005 0.094 Uiso 1 1 calc R . . . .
C20 C 0.9407(3) 0.68385(19) 0.37745(11) 0.0601(5) Uani 1 1 d . . . . .
H20A H 1.0236 0.6056 0.4079 0.072 Uiso 1 1 calc R . . . .
H20B H 1.0272 0.7172 0.3355 0.072 Uiso 1 1 calc R . . . .
C21 C 0.8221(3) 0.93345(19) 0.39085(11) 0.0501(5) Uani 1 1 d . . . . .
C22 C 0.8389(3) 0.77143(19) 0.49878(11) 0.0512(5) Uani 1 1 d . . . . .
C23 C 0.7753(3) 0.90985(18) 0.51921(10) 0.0480(4) Uani 1 1 d . . . . .
C24 C 0.7336(3) 0.9490(2) 0.58849(10) 0.0578(5) Uani 1 1 d . . . . .
H24 H 0.7403 0.8839 0.6321 0.069 Uiso 1 1 calc R . . . .
C25 C 0.6818(3) 1.0886(2) 0.58983(11) 0.0614(5) Uani 1 1 d . . . . .
H25 H 0.6500 1.1181 0.6353 0.074 Uiso 1 1 calc R . . . .
C26 C 0.6760(3) 1.1854(2) 0.52503(12) 0.0622(6) Uani 1 1 d . . . . .
H26 H 0.6423 1.2788 0.5278 0.075 Uiso 1 1 calc R . . . .
C27 C 0.7194(3) 1.14630(19) 0.45619(11) 0.0574(5) Uani 1 1 d . . . . .
H27 H 0.7161 1.2114 0.4126 0.069 Uiso 1 1 calc R . . . .
C28 C 0.7678(3) 1.00705(18) 0.45474(10) 0.0470(4) Uani 1 1 d . . . . .

loop_
_atom_site_aniso_label
_atom_site_aniso_U_11
_atom_site_aniso_U_22
_atom_site_aniso_U_33
_atom_site_aniso_U_23
_atom_site_aniso_U_13
_atom_site_aniso_U_12
O1 0.0867(11) 0.0505(8) 0.0739(9) -0.0064(7) -0.0037(8) -0.0138(7)
O2 0.0788(10) 0.0766(10) 0.0527(8) -0.0134(7) -0.0032(7) -0.0186(8)
N1 0.0635(11) 0.0648(11) 0.0573(10) -0.0255(8) -0.0105(8) -0.0109(9)
N2 0.0580(10) 0.0612(10) 0.0579(10) -0.0255(8) -0.0102(8) -0.0070(8)
N3 0.0531(10) 0.0502(9) 0.0545(9) -0.0198(7) -0.0007(7) -0.0120(7)
C1 0.163(3) 0.0824(18) 0.0651(15) -0.0158(13) -0.0075(16) -0.0510(19)
C2 0.275(5) 0.0650(19) 0.089(2) -0.0218(16) -0.033(3) -0.044(3)
C3 0.254(6) 0.081(2) 0.099(3) -0.045(2) -0.056(3) 0.038(3)
C4 0.135(3) 0.134(3) 0.086(2) -0.059(2) -0.0275(18) 0.033(2)
C5 0.098(2) 0.0915(17) 0.0673(15) -0.0374(13) -0.0089(13) -0.0025(15)
C6 0.0977(18) 0.0622(13) 0.0508(12) -0.0183(10) -0.0125(12) -0.0187(12)
C7 0.0745(15) 0.0852(15) 0.0628(13) -0.0297(11) -0.0066(11) -0.0253(13)
C8 0.0779(15) 0.0635(13) 0.0537(12) -0.0210(10) -0.0100(10) -0.0100(11)
C9 0.0661(15) 0.0722(14) 0.0737(14) -0.0335(11) -0.0154(11) -0.0047(11)
C10 0.0726(15) 0.0665(13) 0.0675(14) -0.0264(11) -0.0154(11) -0.0049(11)
C11 0.0635(14) 0.0642(13) 0.0587(12) -0.0266(10) -0.0114(10) -0.0040(10)
C12 0.0633(14) 0.0737(14) 0.0705(14) -0.0351(11) -0.0046(11) -0.0146(11)
C13 0.0679(15) 0.0705(14) 0.0769(14) -0.0314(11) -0.0131(11) -0.0110(11)
C14 0.0615(13) 0.0558(12) 0.0637(13) -0.0244(10) -0.0059(10) -0.0097(10)
C15 0.0661(14) 0.0530(12) 0.0666(13) -0.0173(10) -0.0025(11) -0.0149(10)
C16 0.0648(13) 0.0523(11) 0.0574(12) -0.0147(9) -0.0098(10) -0.0116(10)
C17 0.0578(13) 0.0500(11) 0.0602(12) -0.0246(9) -0.0006(9) -0.0110(9)
C18 0.1002(18) 0.0790(15) 0.0572(13) -0.0170(11) 0.0013(12) -0.0429(14)
C19 0.107(2) 0.0843(16) 0.0555(13) -0.0129(12) -0.0157(13) -0.0361(14)
C20 0.0560(13) 0.0578(12) 0.0739(14) -0.0330(10) 0.0010(10) -0.0112(9)
C21 0.0445(11) 0.0578(12) 0.0525(11) -0.0166(9) -0.0041(9) -0.0142(9)
C22 0.0457(11) 0.0508(11) 0.0608(12) -0.0163(9) -0.0030(9) -0.0126(9)
C23 0.0421(11) 0.0515(11) 0.0544(11) -0.0172(9) -0.0036(8) -0.0110(8)
C24 0.0508(12) 0.0710(13) 0.0565(12) -0.0217(10) -0.0029(9) -0.0149(10)
C25 0.0522(13) 0.0735(14) 0.0676(14) -0.0364(11) -0.0003(10) -0.0134(10)
C26 0.0510(13) 0.0597(12) 0.0818(15) -0.0301(11) -0.0066(11) -0.0081(10)
C27 0.0551(13) 0.0530(11) 0.0658(13) -0.0147(9) -0.0071(10) -0.0100(9)
C28 0.0422(11) 0.0498(10) 0.0528(11) -0.0174(8) -0.0043(8) -0.0098(8)

loop_
_atom_type_symbol
_atom_type_description
_atom_type_scat_dispersion_real
_atom_type_scat_dispersion_imag
_atom_type_scat_source
C C 0.0181 0.0091 'International Tables Vol C Tables 4.2.6.8 and 6.1.1.4'
H H 0.0000 0.0000 'International Tables Vol C Tables 4.2.6.8 and 6.1.1.4'
N N 0.0311 0.0180 'International Tables Vol C Tables 4.2.6.8 and 6.1.1.4'
O O 0.0492 0.0322 'International Tables Vol C Tables 4.2.6.8 and 6.1.1.4'

loop_
_geom_angle_atom_site_label_1
_geom_angle_atom_site_label_2
_geom_angle_atom_site_label_3
_geom_angle
_geom_angle_site_symmetry_1
_geom_angle_site_symmetry_3
C8 N1 C7 112.34(16) . .
C8 N1 C9 107.55(15) . .
C9 N1 C7 110.60(16) . .
C10 N2 C11 108.90(15) . .
C10 N2 C12 112.51(16) . .
C11 N2 C12 110.72(15) . .
C21 N3 C20 123.60(15) . .
C22 N3 C20 124.51(15) . .
C22 N3 C21 111.73(15) . .
C2 C1 H1 119.6 . .
C2 C1 C6 120.7(3) . .
C6 C1 H1 119.6 . .
C1 C2 H2 119.7 . .
C3 C2 C1 120.6(4) . .
C3 C2 H2 119.7 . .
C2 C3 H3 120.1 . .
C2 C3 C4 119.7(3) . .
C4 C3 H3 120.1 . .
C3 C4 H4 120.1 . .
C3 C4 C5 119.7(3) . .
C5 C4 H4 120.1 . .
C4 C5 H5 119.5 . .
C6 C5 C4 121.0(3) . .
C6 C5 H5 119.5 . .
C1 C6 C7 119.0(2) . .
C5 C6 C1 118.2(2) . .
C5 C6 C7 122.8(2) . .
N1 C7 C6 114.53(18) . .
N1 C7 H7A 108.6 . .
N1 C7 H7B 108.6 . .
C6 C7 H7A 108.6 . .
C6 C7 H7B 108.6 . .
H7A C7 H7B 107.6 . .
N1 C8 H8A 109.6 . .
N1 C8 H8B 109.6 . .
N1 C8 C11 110.16(16) . .
H8A C8 H8B 108.1 . .
C11 C8 H8A 109.6 . .
C11 C8 H8B 109.6 . .
N1 C9 H9A 109.5 . .
N1 C9 H9B 109.5 . .
N1 C9 C10 110.63(17) . .
H9A C9 H9B 108.1 . .
C10 C9 H9A 109.5 . .
C10 C9 H9B 109.5 . .
N2 C10 C9 111.56(17) . .
N2 C10 H10A 109.3 . .
N2 C10 H10B 109.3 . .
C9 C10 H10A 109.3 . .
C9 C10 H10B 109.3 . .
H10A C10 H10B 108.0 . .
N2 C11 C8 111.21(16) . .
N2 C11 H11A 109.4 . .
N2 C11 H11B 109.4 . .
C8 C11 H11A 109.4 . .
C8 C11 H11B 109.4 . .
H11A C11 H11B 108.0 . .
N2 C12 H12A 108.7 . .
N2 C12 H12B 108.7 . .
N2 C12 C13 114.06(16) . .
H12A C12 H12B 107.6 . .
C13 C12 H12A 108.7 . .
C13 C12 H12B 108.7 . .
C12 C13 H13A 109.7 . .
C12 C13 H13B 109.7 . .
H13A C13 H13B 108.2 . .
C14 C13 C12 109.98(16) . .
C14 C13 H13A 109.7 . .
C14 C13 H13B 109.7 . .
C15 C14 C13 120.24(19) . .
C19 C14 C13 122.32(19) . .
C19 C14 C15 117.34(19) . .
C14 C15 H15 119.2 . .
C14 C15 C16 121.67(19) . .
C16 C15 H15 119.2 . .
C15 C16 H16 119.6 . .
C17 C16 C15 120.84(18) . .
C17 C16 H16 119.6 . .
C16 C17 C20 120.44(18) . .
C18 C17 C16 117.94(19) . .
C18 C17 C20 121.60(18) . .
C17 C18 H18 119.4 . .
C17 C18 C19 121.2(2) . .
C19 C18 H18 119.4 . .
C14 C19 C18 121.0(2) . .
C14 C19 H19 119.5 . .
C18 C19 H19 119.5 . .
N3 C20 C17 113.14(15) . .
N3 C20 H20A 109.0 . .
N3 C20 H20B 109.0 . .
C17 C20 H20A 109.0 . .
C17 C20 H20B 109.0 . .
H20A C20 H20B 107.8 . .
O2 C21 N3 124.60(17) . .
O2 C21 C28 129.56(17) . .
N3 C21 C28 105.83(15) . .
O1 C22 N3 124.65(17) . .
O1 C22 C23 129.34(18) . .
N3 C22 C23 106.01(15) . .
C24 C23 C22 130.65(18) . .
C28 C23 C22 108.24(16) . .
C28 C23 C24 121.07(17) . .
C23 C24 H24 121.4 . .
C25 C24 C23 117.22(18) . .
C25 C24 H24 121.4 . .
C24 C25 H25 119.3 . .
C24 C25 C26 121.40(19) . .
C26 C25 H25 119.3 . .
C25 C26 H26 119.4 . .
C27 C26 C25 121.30(19) . .
C27 C26 H26 119.4 . .
C26 C27 H27 121.3 . .
C28 C27 C26 117.33(19) . .
C28 C27 H27 121.3 . .
C23 C28 C21 108.17(16) . .
C27 C28 C21 130.15(17) . .
C27 C28 C23 121.67(17) . .

loop_
_geom_bond_atom_site_label_1
_geom_bond_atom_site_label_2
_geom_bond_distance
_geom_bond_site_symmetry_2
O1 C22 1.213(2) .
O2 C21 1.2114(19) .
N1 C7 1.465(2) .
N1 C8 1.456(2) .
N1 C9 1.460(2) .
N2 C10 1.454(2) .
N2 C11 1.454(2) .
N2 C12 1.458(2) .
N3 C20 1.468(2) .
N3 C21 1.393(2) .
N3 C22 1.392(2) .
C1 H1 0.9300 .
C1 C2 1.385(4) .
C1 C6 1.390(3) .
C2 H2 0.9300 .
C2 C3 1.374(5) .
C3 H3 0.9300 .
C3 C4 1.376(5) .
C4 H4 0.9300 .
C4 C5 1.399(3) .
C5 H5 0.9300 .
C5 C6 1.381(3) .
C6 C7 1.495(3) .
C7 H7A 0.9700 .
C7 H7B 0.9700 .
C8 H8A 0.9700 .
C8 H8B 0.9700 .
C8 C11 1.505(2) .
C9 H9A 0.9700 .
C9 H9B 0.9700 .
C9 C10 1.509(3) .
C10 H10A 0.9700 .
C10 H10B 0.9700 .
C11 H11A 0.9700 .
C11 H11B 0.9700 .
C12 H12A 0.9700 .
C12 H12B 0.9700 .
C12 C13 1.522(2) .
C13 H13A 0.9700 .
C13 H13B 0.9700 .
C13 C14 1.516(3) .
C14 C15 1.380(2) .
C14 C19 1.380(3) .
C15 H15 0.9300 .
C15 C16 1.380(2) .
C16 H16 0.9300 .
C16 C17 1.377(2) .
C17 C18 1.375(3) .
C17 C20 1.512(2) .
C18 H18 0.9300 .
C18 C19 1.388(3) .
C19 H19 0.9300 .
C20 H20A 0.9700 .
C20 H20B 0.9700 .
C21 C28 1.482(2) .
C22 C23 1.478(2) .
C23 C24 1.389(2) .
C23 C28 1.379(2) .
C24 H24 0.9300 .
C24 C25 1.380(2) .
C25 H25 0.9300 .
C25 C26 1.383(3) .
C26 H26 0.9300 .
C26 C27 1.382(2) .
C27 H27 0.9300 .
C27 C28 1.377(2) .

loop_
_geom_torsion_atom_site_label_1
_geom_torsion_atom_site_label_2
_geom_torsion_atom_site_label_3
_geom_torsion_atom_site_label_4
_geom_torsion
_geom_torsion_site_symmetry_1
_geom_torsion_site_symmetry_2
_geom_torsion_site_symmetry_3
_geom_torsion_site_symmetry_4
O1 C22 C23 C24 1.5(3) . . . .
O1 C22 C23 C28 179.22(19) . . . .
O2 C21 C28 C23 179.58(18) . . . .
O2 C21 C28 C27 -1.5(3) . . . .
N1 C8 C11 N2 60.8(2) . . . .
N1 C9 C10 N2 -58.6(2) . . . .
N2 C12 C13 C14 165.07(16) . . . .
N3 C21 C28 C23 -1.22(19) . . . .
N3 C21 C28 C27 177.69(18) . . . .
N3 C22 C23 C24 -178.52(18) . . . .
N3 C22 C23 C28 -0.8(2) . . . .
C1 C2 C3 C4 -0.6(6) . . . .
C1 C6 C7 N1 167.53(18) . . . .
C2 C1 C6 C5 0.3(4) . . . .
C2 C1 C6 C7 178.0(2) . . . .
C2 C3 C4 C5 0.2(5) . . . .
C3 C4 C5 C6 0.4(4) . . . .
C4 C5 C6 C1 -0.7(3) . . . .
C4 C5 C6 C7 -178.2(2) . . . .
C5 C6 C7 N1 -14.9(3) . . . .
C6 C1 C2 C3 0.4(5) . . . .
C7 N1 C8 C11 177.54(15) . . . .
C7 N1 C9 C10 -177.49(16) . . . .
C8 N1 C7 C6 -72.0(2) . . . .
C8 N1 C9 C10 59.5(2) . . . .
C9 N1 C7 C6 167.81(17) . . . .
C9 N1 C8 C11 -60.5(2) . . . .
C10 N2 C11 C8 -56.8(2) . . . .
C10 N2 C12 C13 63.9(2) . . . .
C11 N2 C10 C9 55.7(2) . . . .
C11 N2 C12 C13 -173.97(16) . . . .
C12 N2 C10 C9 178.80(15) . . . .
C12 N2 C11 C8 179.04(15) . . . .
C12 C13 C14 C15 -88.3(2) . . . .
C12 C13 C14 C19 88.1(3) . . . .
C13 C14 C15 C16 174.11(17) . . . .
C13 C14 C19 C18 -174.80(19) . . . .
C14 C15 C16 C17 1.5(3) . . . .
C15 C14 C19 C18 1.6(3) . . . .
C15 C16 C17 C18 0.2(3) . . . .
C15 C16 C17 C20 -178.35(16) . . . .
C16 C17 C18 C19 -1.0(3) . . . .
C16 C17 C20 N3 -79.7(2) . . . .
C17 C18 C19 C14 0.0(3) . . . .
C18 C17 C20 N3 101.8(2) . . . .
C19 C14 C15 C16 -2.4(3) . . . .
C20 N3 C21 O2 4.4(3) . . . .
C20 N3 C21 C28 -174.82(15) . . . .
C20 N3 C22 O1 -4.5(3) . . . .
C20 N3 C22 C23 175.48(15) . . . .
C20 C17 C18 C19 177.59(19) . . . .
C21 N3 C20 C17 -88.5(2) . . . .
C21 N3 C22 O1 179.98(18) . . . .
C21 N3 C22 C23 0.0(2) . . . .
C22 N3 C20 C17 96.5(2) . . . .
C22 N3 C21 O2 180.00(16) . . . .
C22 N3 C21 C28 0.75(19) . . . .
C22 C23 C24 C25 178.41(17) . . . .
C22 C23 C28 C21 1.2(2) . . . .
C22 C23 C28 C27 -177.82(16) . . . .
C23 C24 C25 C26 -1.4(3) . . . .
C24 C23 C28 C21 179.24(16) . . . .
C24 C23 C28 C27 0.2(3) . . . .
C24 C25 C26 C27 0.9(3) . . . .
C25 C26 C27 C28 0.3(3) . . . .
C26 C27 C28 C21 -179.57(17) . . . .
C26 C27 C28 C23 -0.8(3) . . . .
C28 C23 C24 C25 0.9(3) . . . .
